data_2001470
loop_
_publ_author_name
'Yip, B.-C.'
'Fun, H.-K.'
'Teoh, S.-G.'
'Shawkataly, O. B.'

_publ_section_title
;
 Structure of 2-(1-naphthyl)-5-phenyl-1,3-oxazole (\a-NPO)
;
_journal_issue 8
_journal_name_full 'Acta Crystallographica Section C'
_journal_page_first 1532
_journal_page_last 1534
_journal_paper_doi 10.1107/S0108270193001192
_journal_volume 49
_journal_year 1993
_chemical_formula_sum 'C19 H13 N O'
_chemical_formula_weight 271.3
_space_group_IT_number 14
_space_group_name_Hall '-P 2yn'
_space_group_name_H-M_alt 'P 1 21/n 1'
_symmetry_cell_setting monoclinic
_symmetry_space_group_name_Hall '-P 2yn'
_symmetry_space_group_name_H-M 'P 1 21/n 1'
_atom_type_scat_source ' SHELXTL/PC (Siemens Crystallographic Research Systems, 1990)'
_cell_angle_alpha 90.0
_cell_angle_beta 99.44(2)
_cell_angle_gamma 90.0
_cell_formula_units_Z 4
_cell_length_a 15.722(3)
_cell_length_b 3.9060(10)
_cell_length_c 21.969(4)
_cell_measurement_reflns_used 50
_cell_measurement_temperature 298
_cell_measurement_theta_max 17.5
_cell_measurement_theta_min 2.5
_cell_volume 1330.8(5)
_diffrn_measurement_device 'Siemens P4'
_diffrn_measurement_method 2\q/\q
_diffrn_radiation_type MoK\a
_diffrn_radiation_wavelength 0.71069
_diffrn_reflns_av_R_equivalents 0.0123
_diffrn_reflns_limit_h_max 21
_diffrn_reflns_limit_h_min 0
_diffrn_reflns_limit_k_max 6
_diffrn_reflns_limit_k_min 0
_diffrn_reflns_limit_l_max 29
_diffrn_reflns_limit_l_min -29
_diffrn_reflns_number 3637
_diffrn_reflns_theta_max 22.5
_diffrn_standards_decay_% 0
_diffrn_standards_interval_count 200
_diffrn_standards_number 2
_exptl_absorpt_coefficient_mu 0.084
_exptl_absorpt_correction_T_max 1.076
_exptl_absorpt_correction_T_min 0.879
_exptl_absorpt_correction_type analytical
_exptl_crystal_colour Colourless
_exptl_crystal_density_diffrn 1.354
_exptl_crystal_density_meas 1.345
_exptl_crystal_description Needles
_exptl_crystal_size_max 0.70
_exptl_crystal_size_mid 0.15
_exptl_crystal_size_min 0.10
_refine_diff_density_max 0.13
_refine_diff_density_min -0.15
_refine_ls_goodness_of_fit_obs 1.09
_refine_ls_hydrogen_treatment refall
_refine_ls_number_parameters 242
_refine_ls_number_reflns 1306
_refine_ls_R_factor_obs 0.0382
_refine_ls_shift/esd_max 0.046
_refine_ls_structure_factor_coef F
_refine_ls_weighting_details 'w = 1/[\s^2^F + 0.0002F^2^]'
_refine_ls_weighting_scheme calc
_refine_ls_wR_factor_obs 0.0338
_reflns_number_observed 1306
_reflns_number_total 3058
_reflns_observed_criterion F>4\s(F)
_cod_data_source_file li1036.cif
_cod_data_source_block li1036_structure_1_of_1
_cod_depositor_comments
;
The following automatic conversions were performed:

'_refine_ls_weighting_scheme' value '1/[\s^2^F + 0.0002F^2^]' was
changed to 'calc'. New tag '_refine_ls_weighting_details' was
created. The value of the new tag was set to 'w = 1/[\s^2^F +
0.0002F^2^]'.

Automatic conversion script
Id: cif_fix_values 3143 2015-03-26 13:38:13Z robertas 
;
_cod_original_formula_sum 'C19 H13 N1 O1'
_cod_database_code 2001470

loop_
_space_group_symop_id
_space_group_symop_operation_xyz
1 x,y,z
2 -x+1/2,y+1/2,-z+1/2
3 -x,-y,-z
4 x+1/2,-y+1/2,z+1/2

loop_
_atom_site_label
_atom_site_fract_x
_atom_site_fract_y
_atom_site_fract_z
_atom_site_U_iso_or_equiv
N .04500(10) .2499(6) .07800(10) .0480(10)
O .17020(10) -.0121(4) .10860(10) .0380(10)
C(1) .2390(2) .0692(8) -.04350(10) .0510(10)
C(2) .3088(2) .0023(9) -.07160(10) .0590(10)
C(3) .3826(2) -.1361(9) -.03850(10) .0590(10)
C(4) .3858(2) -.2126(9) .02280(10) .0560(10)
C(5) .3154(2) -.1468(8) .05150(10) .0450(10)
C(6) .2412(2) -.0010(7) .01880(10) .0360(10)
C(7) .1672(2) .0799(7) .04790(10) .0360(10)
C(8) .0919(2) .2373(8) .03010(10) .0470(10)
C(9) .09360(10) .0983(7) .12360(10) .0350(10)
C(10) .08060(10) .0293(7) .18690(10) .0330(10)
C(11) .1463(2) -.1258(7) .22680(10) .0390(10)
C(12) .1394(2) -.1948(8) .28790(10) .0430(10)
C(13) .0662(2) -.1160(8) .30980(10) .0440(10)
C(14) -.00390(10) .0421(7) .27150(10) .0370(10)
C(15) -.0800(2) .1253(8) .29440(10) .0460(10)
C(16) -.1472(2) .2783(8) .25800(10) .0490(10)
C(17) -.1416(2) .3528(8) .19670(10) .0490(10)
C(18) -.0698(2) .2780(8) .17240(10) .0430(10)
C(19) .00230(10) .1189(6) .20900(10) .0340(10)
H(1) .1866(16) .182(8) -.0668(11) ?
H(2) .3037(15) .063(7) -.1143(11) ?
H(3) .4342(14) -.186(6) -.0597(10) ?
H(4) .4380(15) -.333(7) .0442(10) ?
H(5) .3183(13) -.201(7) .0953(10) ?
H(8) .0716(14) .352(6) -.0091(10) ?
H(11) .1956(12) -.194(6) .2095(8) ?
H(12) .1883(13) -.307(6) .3144(9) ?
H(13) .0592(12) -.177(6) .3523(10) ?
H(15) -.0828(12) .083(6) .3391(9) ?
H(16) -.2007(13) .332(6) .2751(9) ?
H(17) -.1881(13) .470(6) .1702(10) ?
H(18) -.0642(12) .335(6) .1290(9) ?

loop_
_geom_angle_atom_site_label_1
_geom_angle_atom_site_label_2
_geom_angle_atom_site_label_3
_geom_angle
_geom_angle_publ_flag
C(8) N C(9) 104.5(2) yes
C(2) C(1) C(6) 120.9(2) yes
C(6) C(1) H(1) 118.6(15) yes
C(1) C(2) H(2) 116.8(15) yes
C(2) C(3) C(4) 119.7(3) yes
C(4) C(3) H(3) 120.3(12) yes
C(3) C(4) H(4) 117.4(14) yes
C(4) C(5) C(6) 120.6(2) yes
C(6) C(5) H(5) 119.7(12) yes
C(1) C(6) C(7) 119.8(2) yes
O C(7) C(6) 117.8(2) yes
C(6) C(7) C(8) 135.2(2) yes
N C(8) H(8) 121.1(14) yes
N C(9) O 112.8(2) yes
O C(9) C(10) 115.9(2) yes
C(9) C(10) C(19) 122.5(2) yes
C(10) C(11) C(12) 122.0(2) yes
C(12) C(11) H(11) 121.8(11) yes
C(11) C(12) H(12) 118.7(13) yes
C(12) C(13) C(14) 121.0(2) yes
C(14) C(13) H(13) 118.0(12) yes
C(13) C(14) C(19) 119.6(2) yes
C(14) C(15) C(16) 121.1(2) yes
C(16) C(15) H(15) 119.6(11) yes
C(15) C(16) H(16) 119.7(11) yes
C(16) C(17) C(18) 121.5(2) yes
C(18) C(17) H(17) 117.3(13) yes
C(17) C(18) H(18) 122.5(12) yes
C(10) C(19) C(14) 118.2(2) yes
C(14) C(19) C(18) 117.6(2) yes
C(7) O C(9) 105.0(2) yes
C(2) C(1) H(1) 120.4(15) yes
C(1) C(2) C(3) 120.4(3) yes
C(3) C(2) H(2) 122.8(15) yes
C(2) C(3) H(3) 120.0(12) yes
C(3) C(4) C(5) 120.1(3) yes
C(5) C(4) H(4) 122.2(14) yes
C(4) C(5) H(5) 119.7(12) yes
C(1) C(6) C(5) 118.3(2) yes
C(5) C(6) C(7) 121.9(2) yes
O C(7) C(8) 107.0(2) yes
N C(8) C(7) 110.7(2) yes
C(7) C(8) H(8) 128.0(14) yes
N C(9) C(10) 131.3(2) yes
C(9) C(10) C(11) 118.5(2) yes
C(11) C(10) C(19) 119.0(2) yes
C(10) C(11) H(11) 116.1(11) yes
C(11) C(12) C(13) 120.2(2) yes
C(13) C(12) H(12) 121.0(13) yes
C(12) C(13) H(13) 121.0(12) yes
C(13) C(14) C(15) 120.9(2) yes
C(15) C(14) C(19) 119.4(2) yes
C(14) C(15) H(15) 119.2(11) yes
C(15) C(16) C(17) 119.7(3) yes
C(17) C(16) H(16) 120.6(11) yes
C(16) C(17) H(17) 121.1(13) yes
C(17) C(18) C(19) 120.6(2) yes
C(19) C(18) H(18) 116.9(12) yes
C(10) C(19) C(18) 124.2(2) yes

loop_
_geom_bond_atom_site_label_1
_geom_bond_atom_site_label_2
_geom_bond_distance
_geom_bond_publ_flag
N C(8) 1.382(3) yes
O C(7) 1.375(3) yes
C(1) C(2) 1.370(4) yes
C(1) H(1) 1.00(3) yes
C(2) H(2) .96(2) yes
C(3) H(3) 1.02(2) yes
C(4) H(4) .99(2) yes
C(5) H(5) .98(2) yes
C(7) C(8) 1.333(4) yes
C(9) C(10) 1.463(3) yes
C(10) C(19) 1.438(3) yes
C(11) H(11) .96(2) yes
C(12) H(12) .99(2) yes
C(13) H(13) .99(2) yes
C(14) C(19) 1.425(3) yes
C(15) H(15) 1.00(2) yes
C(16) H(16) 1.00(2) yes
C(17) H(17) .97(2) yes
C(18) H(18) 1.00(2) yes
N C(9) 1.299(3) yes
O C(9) 1.370(3) yes
C(1) C(6) 1.389(3) yes
C(2) C(3) 1.375(4) yes
C(3) C(4) 1.374(4) yes
C(4) C(5) 1.384(4) yes
C(5) C(6) 1.388(3) yes
C(6) C(7) 1.451(4) yes
C(8) H(8) .98(2) yes
C(10) C(11) 1.381(3) yes
C(11) C(12) 1.389(4) yes
C(12) C(13) 1.353(4) yes
C(13) C(14) 1.414(3) yes
C(14) C(15) 1.409(4) yes
C(15) C(16) 1.354(4) yes
C(16) C(17) 1.395(4) yes
C(17) C(18) 1.357(4) yes
C(18) C(19) 1.420(3) yes
